data_4311053
loop_
_publ_author_name
'Min Zhao'
'Chang Zhong'
'Charlotte Stern'
'Anthony G. M. Barrett'
'Brian M. Hoffman'

_publ_section_title
;
 Synthesis and Properties of Dimetallic M1[Pz]-M2[Schiff Base] Complexes
;
_journal_name_full 'Inorganic Chemistry'
_journal_page_first 3377
_journal_page_last 3385
_journal_paper_doi 10.1021/ic035402x
_journal_volume 43
_journal_year 2004
_chemical_formula_sum 'C65.5 H70 N10 Ni1.07 O2.75'
_chemical_formula_weight 1104.15
_space_group_IT_number 2
_symmetry_cell_setting triclinic
_symmetry_Int_Tables_number 2
_symmetry_space_group_name_Hall '-P 1'
_symmetry_space_group_name_H-M 'P -1'
_cell_angle_alpha 104.000(4)
_cell_angle_beta 96.000(4)
_cell_angle_gamma 95.000(4)
_cell_formula_units_Z 2
_cell_length_a 10.427(2)
_cell_length_b 14.848(3)
_cell_length_c 21.418(5)
_cell_measurement_reflns_used 0
_cell_measurement_temperature 153.2
_cell_measurement_theta_max 0.0
_cell_measurement_theta_min 0.0
_cell_volume 3178.0(12)
_computing_cell_refinement 'Bruker SAINT-1000 Diffractometer Control'
_computing_data_collection 'Bruker SMART-1000 Diffractometer Control'
_computing_data_reduction 'Bruker SAINT-1000 Diffractometer Control'
_computing_publication_material 'teXsan for Windows (MSC, 1997)'
_computing_structure_refinement 'teXsan for Windows (MSC, 1997)'
_computing_structure_solution
;
SIR92 (Altomare, et. al. 1993)
;
_diffrn_ambient_temperature 153.2
_diffrn_measurement_device 'Bruker SMART-1000 CCD'
_diffrn_measurement_method \w\
_diffrn_orient_matrix_UB_11 0.00000
_diffrn_orient_matrix_UB_12 0.00000
_diffrn_orient_matrix_UB_13 0.00000
_diffrn_orient_matrix_UB_21 0.00000
_diffrn_orient_matrix_UB_22 0.00000
_diffrn_orient_matrix_UB_23 0.00000
_diffrn_orient_matrix_UB_31 0.00000
_diffrn_orient_matrix_UB_32 0.00000
_diffrn_orient_matrix_UB_33 0.00000
_diffrn_radiation_detector 'scintillation counter'
_diffrn_radiation_monochromator graphite
_diffrn_radiation_source 'Sealed tube'
_diffrn_radiation_type 'Mo K\a'
_diffrn_radiation_wavelength 0.7107
_diffrn_reflns_av_R_equivalents 0.05542
_diffrn_reflns_av_sigmaI/netI 0.095
_diffrn_reflns_limit_h_max 13
_diffrn_reflns_limit_h_min -13
_diffrn_reflns_limit_k_max 19
_diffrn_reflns_limit_k_min -19
_diffrn_reflns_limit_l_max 28
_diffrn_reflns_limit_l_min -28
_diffrn_reflns_number 29187
_diffrn_reflns_reduction_process 'Lp corrections applied'
_diffrn_reflns_theta_max 28.48
_diffrn_reflns_theta_min 0.99
_diffrn_standards_decay_% 0.00
_diffrn_standards_interval_count 0
_diffrn_standards_number 0
_exptl_absorpt_coefficient_mu 0.376
_exptl_absorpt_correction_T_max 1.000000
_exptl_absorpt_correction_T_min 0.669768
_exptl_absorpt_correction_type 'empirical SADABS'
_exptl_crystal_colour opaque
_exptl_crystal_density_diffrn 1.154
_exptl_crystal_density_meas ?
_exptl_crystal_description needle
_exptl_crystal_F_000 1169.92
_exptl_crystal_size_max 0.56
_exptl_crystal_size_mid 0.12
_exptl_crystal_size_min 0.06
_refine_diff_density_max 1.45
_refine_diff_density_min -0.70
_refine_ls_extinction_method none
_refine_ls_goodness_of_fit_all 2.919
_refine_ls_goodness_of_fit_ref 3.900
_refine_ls_hydrogen_treatment noref
_refine_ls_matrix_type full
_refine_ls_number_constraints 0
_refine_ls_number_parameters 669
_refine_ls_number_reflns 16753
_refine_ls_number_restraints 0
_refine_ls_R_factor_all 0.1820
_refine_ls_R_factor_gt 0.093
_refine_ls_shift/su_max 0.0500
_refine_ls_shift/su_mean 0.0008
_refine_ls_structure_factor_coef Fsqd
_refine_ls_weighting_details 'w = 1/[\s^2^(Fo)]'
_refine_ls_weighting_scheme sigma
_refine_ls_wR_factor_all 0.2130
_refine_ls_wR_factor_ref 0.103
_reflns_number_gt 16753
_reflns_number_total 14681
_reflns_threshold_expression I>3.00\s(I)
_cod_data_source_file ic035402xsi20040325_015332.cif
_cod_data_source_block '_s16k'
_cod_original_cell_volume 3178.1(12)
_cod_original_sg_symbol_H-M 'P -1 '
_cod_original_formula_sum 'C65.50 H70 N10 O2.75 Ni1.07 '
_cod_database_code 4311053

loop_
_symmetry_equiv_pos_as_xyz
'   +x,   +y,   +z'
'   -x,   -y,   -z'

loop_
_atom_site_label
_atom_site_fract_x
_atom_site_fract_y
_atom_site_fract_z
_atom_site_U_iso_or_equiv
_atom_site_occupancy
_atom_site_refinement_flags
_atom_site_adp_type
_atom_site_calc_flag
_atom_site_calc_attached_atom
Ni(1) 0.58511(6) 0.32352(4) 0.71751(3) 0.0300(2) 1.000 . Uani d ?
Ni(2) 0.6041(7) 0.0294(5) 0.4222(3) 0.026(3) 0.070(2) S Uiso d ?
O(1) 0.5157(3) 0.4331(2) 0.75135(12) 0.0358(9) 1.000 . Uani d ?
O(2) 0.6570(3) 0.3405(2) 0.80202(12) 0.0344(9) 1.000 . Uani d ?
O(3) 0.1374(10) 0.5024(7) 0.2396(5) 0.021(2) 0.250 S Uiso d ?
O(4) 0.2072(9) 0.4525(7) 0.2356(4) 0.083(3) 0.500 S Uiso d ?
N(1) 0.6100(3) -0.0513(2) 0.3408(2) 0.0277(10) 1.000 . Uani d ?
N(2) 0.4975(3) 0.1071(2) 0.3813(2) 0.0282(10) 1.000 . Uani d ?
N(3) 0.5980(3) 0.1126(2) 0.5067(2) 0.0269(10) 1.000 . Uani d ?
N(4) 0.7143(3) -0.0450(2) 0.4641(2) 0.0323(11) 1.000 . Uani d ?
N(5) 0.4782(3) 0.0168(2) 0.2681(2) 0.0349(11) 1.000 . Uani d ?
N(6) 0.4643(3) 0.2241(2) 0.4772(2) 0.0258(10) 1.000 . Uani d ?
N(7) 0.7305(3) 0.0403(2) 0.5771(2) 0.0289(10) 1.000 . Uani d ?
N(8) 0.7441(3) -0.1656(2) 0.3675(2) 0.0319(11) 1.000 . Uani d ?
N(9) 0.5112(3) 0.3118(2) 0.6322(2) 0.0244(10) 1.000 . Uani d ?
N(10) 0.6591(3) 0.2125(2) 0.6855(2) 0.0247(10) 1.000 . Uani d ?
C(1) 0.6687(4) -0.1302(3) 0.3254(2) 0.0316(13) 1.000 . Uani d ?
C(2) 0.5787(4) -0.1262(3) 0.2272(2) 0.0333(13) 1.000 . Uani d ?
C(3) 0.6488(4) -0.1770(3) 0.2552(2) 0.035(1) 1.000 . Uani d ?
C(4) 0.5526(4) -0.0479(3) 0.2811(2) 0.035(1) 1.000 . Uani d ?
C(5) 0.4550(4) 0.0887(3) 0.3159(2) 0.0318(13) 1.000 . Uani d ?
C(6) 0.3727(4) 0.1594(3) 0.3058(2) 0.0290(12) 1.000 . Uani d ?
C(7) 0.3058(4) 0.3069(3) 0.3843(2) 0.0337(13) 1.000 . Uani d ?
C(8) 0.4493(4) 0.1869(3) 0.4137(2) 0.0274(12) 1.000 . Uani d ?
C(9) 0.5315(4) 0.1906(3) 0.5205(2) 0.0237(11) 1.000 . Uani d ?
C(10) 0.5493(4) 0.2329(3) 0.5901(2) 0.0223(11) 1.000 . Uani d ?
C(11) 0.6254(4) 0.1817(3) 0.6182(2) 0.0268(12) 1.000 . Uani d ?
C(12) 0.6556(4) 0.1057(3) 0.5659(2) 0.0256(12) 1.000 . Uani d ?
C(13) 0.7589(4) -0.0285(3) 0.5289(2) 0.0269(12) 1.000 . Uani d ?
C(14) 0.8407(4) -0.0992(3) 0.5384(2) 0.0254(12) 1.000 . Uani d ?
C(15) 0.8428(4) -0.1577(3) 0.4782(2) 0.0272(12) 1.000 . Uani d ?
C(16) 0.7650(4) -0.1253(3) 0.4313(2) 0.0308(13) 1.000 . Uani d ?
C(17) 0.7107(5) -0.2657(3) 0.2265(2) 0.041(1) 1.000 . Uani d ?
C(18) 0.8506(5) -0.2493(3) 0.2168(2) 0.051(2) 1.000 . Uani d ?
C(19) 0.9068(5) -0.3376(4) 0.1898(3) 0.082(2) 1.000 . Uani d ?
C(20) 0.5319(4) -0.1363(3) 0.1576(2) 0.043(2) 1.000 . Uani d ?
C(21) 0.6138(5) -0.0741(4) 0.1263(2) 0.063(2) 1.000 . Uani d ?
C(22) 0.5671(6) -0.0848(5) 0.0543(3) 0.090(3) 1.000 . Uani d ?
C(23) 0.3112(4) 0.1611(3) 0.2414(2) 0.039(1) 1.000 . Uani d ?
C(24) 0.3917(6) 0.2171(4) 0.2061(2) 0.067(2) 1.000 . Uani d ?
C(25) 0.3271(6) 0.2156(4) 0.1393(3) 0.079(2) 1.000 . Uani d ?
C(26) 0.3721(4) 0.2182(3) 0.3650(2) 0.0309(13) 1.000 . Uani d ?
C(27) 0.3974(4) 0.3976(3) 0.4010(2) 0.040(1) 1.000 . Uani d ?
C(28) 0.3209(5) 0.4830(3) 0.4215(2) 0.053(2) 1.000 . Uani d ?
C(29) 0.9012(4) -0.1015(3) 0.6029(2) 0.0301(12) 1.000 . Uani d ?
C(30) 1.0269(5) -0.0354(3) 0.6300(2) 0.046(2) 1.000 . Uani d ?
C(31) 1.0828(5) -0.0374(3) 0.6982(2) 0.048(2) 1.000 . Uani d ?
C(32) 0.9074(4) -0.2443(3) 0.4590(2) 0.0338(13) 1.000 . Uani d ?
C(33) 1.0329(5) -0.2288(3) 0.4319(3) 0.050(2) 1.000 . Uani d ?
C(34) 1.0902(5) -0.3226(3) 0.4044(3) 0.063(2) 1.000 . Uani d ?
C(35) 0.4276(4) 0.3638(3) 0.6129(2) 0.0273(12) 1.000 . Uani d ?
C(36) 0.3866(4) 0.4431(3) 0.6536(2) 0.0245(12) 1.000 . Uani d ?
C(37) 0.3004(4) 0.4944(3) 0.6266(2) 0.0311(13) 1.000 . Uani d ?
C(38) 0.2567(4) 0.5735(3) 0.6627(2) 0.0312(13) 1.000 . Uani d ?
C(39) 0.3057(5) 0.6019(3) 0.7304(2) 0.045(2) 1.000 . Uani d ?
C(40) 0.3883(5) 0.5543(3) 0.7580(2) 0.043(1) 1.000 . Uani d ?
C(41) 0.4313(4) 0.4724(3) 0.7208(2) 0.0270(12) 1.000 . Uani d ?
C(42) 0.7286(4) 0.2842(3) 0.8256(2) 0.0297(13) 1.000 . Uani d ?
C(43) 0.7691(4) 0.3095(3) 0.8937(2) 0.041(1) 1.000 . Uani d ?
C(44) 0.8378(5) 0.2540(3) 0.9222(2) 0.042(1) 1.000 . Uani d ?
C(45) 0.8769(4) 0.1676(3) 0.8859(2) 0.0335(13) 1.000 . Uani d ?
C(46) 0.8384(4) 0.1434(3) 0.8198(2) 0.0311(13) 1.000 . Uani d ?
C(47) 0.7654(4) 0.1997(3) 0.7883(2) 0.0278(12) 1.000 . Uani d ?
C(48) 0.7292(4) 0.1694(3) 0.7206(2) 0.0282(12) 1.000 . Uani d ?
C(49) 0.1662(4) 0.6345(3) 0.6328(2) 0.039(1) 1.000 . Uani d ?
C(50) 0.2466(6) 0.7224(4) 0.6300(4) 0.123(3) 1.000 . Uani d ?
C(51) 0.0993(8) 0.5806(5) 0.5641(3) 0.134(3) 1.000 . Uani d ?
C(52) 0.0604(6) 0.6609(5) 0.6737(3) 0.091(3) 1.000 . Uani d ?
C(53) 0.9477(4) 0.1076(3) 0.9216(2) 0.037(1) 1.000 . Uani d ?
C(54) 0.9953(4) 0.0244(3) 0.8752(2) 0.042(2) 1.000 . Uani d ?
C(55) 1.0710(5) 0.1674(4) 0.9657(2) 0.065(2) 1.000 . Uani d ?
C(56) 0.8532(5) 0.0707(4) 0.9630(2) 0.059(2) 1.000 . Uani d ?
C(57) 0.243(2) 0.4418(12) 0.2152(9) 0.018(4) 0.250 S Uiso d ?
C(58) 0.2195(10) 0.4665(7) 0.1770(5) 0.052(3) 0.500 S Uiso d ?
C(59) 0.8077 0.3318 0.1000 0.136(3) 1.000 . Uiso c ?
C(60) 0.9270 0.3048 0.1271 0.120(3) 1.000 . Uiso c ?
C(61) 0.9078 0.2243 0.1492 0.116(3) 1.000 . Uiso c ?
C(62) 0.7883 0.1673 0.1406 0.130(3) 1.000 . Uiso c ?
C(63) 0.6860 0.1984 0.1124 0.137(3) 1.000 . Uiso c ?
C(64) 0.6894 0.2715 0.0938 0.111(3) 1.000 . Uiso c ?
C(65) 0.7992(12) 0.4132(8) 0.0763(6) 0.226(5) 1.000 . Uiso d ?
C(66) 0.4985(7) 0.5431(5) 1.0627(3) 0.021(2) 0.500 S Uiso d ?
C(67) 0.4150(9) 0.4597(6) 1.0335(4) 0.041(2) 0.500 S Uiso d ?
C(68) 0.339(1) 0.4254(10) 1.0546(7) 0.016(3) 0.250 S Uiso d ?
C(69) 0.5746(8) 0.5805(6) 1.0368(4) 0.034(2) 0.500 S Uiso d ?
H(1) 0.6675 0.0071 0.4453 0.027 1.000 . Uiso c ?
H(2) 0.5625 0.0827 0.4050 0.027 1.000 . Uiso c ?
H(3) 0.2420 0.3060 0.3484 0.041 1.000 . Uiso c ?
H(4) 0.2631 0.3046 0.4210 0.041 1.000 . Uiso c ?
H(5) 0.7054 -0.3041 0.2553 0.050 1.000 . Uiso c ?
H(6) 0.6603 -0.2966 0.1855 0.050 1.000 . Uiso c ?
H(7) 0.8543 -0.2100 0.1869 0.065 1.000 . Uiso c ?
H(8) 0.8994 -0.2155 0.2572 0.065 1.000 . Uiso c ?
H(9) 0.9240 -0.3677 0.2225 0.100 1.000 . Uiso c ?
H(10) 0.8462 -0.3776 0.1545 0.100 1.000 . Uiso c ?
H(11) 0.9848 -0.3228 0.1730 0.100 1.000 . Uiso c ?
H(12) 0.5322 -0.2006 0.1332 0.048 1.000 . Uiso c ?
H(13) 0.4443 -0.1219 0.1529 0.048 1.000 . Uiso c ?
H(14) 0.6093 -0.0113 0.1494 0.072 1.000 . Uiso c ?
H(15) 0.7000 -0.0887 0.1318 0.072 1.000 . Uiso c ?
H(16) 0.4791 -0.1122 0.0443 0.106 1.000 . Uiso c ?
H(17) 0.5803 -0.0287 0.0450 0.106 1.000 . Uiso c ?
H(18) 0.6183 -0.1299 0.0293 0.106 1.000 . Uiso c ?
H(19) 0.2939 0.0991 0.2146 0.051 1.000 . Uiso c ?
H(20) 0.2320 0.1877 0.2469 0.051 1.000 . Uiso c ?
H(21) 0.4065 0.2827 0.2327 0.077 1.000 . Uiso c ?
H(22) 0.4729 0.1952 0.2028 0.077 1.000 . Uiso c ?
H(23) 0.2360 0.2154 0.1389 0.094 1.000 . Uiso c ?
H(24) 0.3599 0.2720 0.1280 0.094 1.000 . Uiso c ?
H(25) 0.3459 0.1631 0.1083 0.094 1.000 . Uiso c ?
H(26) 0.4619 0.3987 0.4359 0.051 1.000 . Uiso c ?
H(27) 0.4364 0.4022 0.3639 0.051 1.000 . Uiso c ?
H(28) 0.3135 0.4948 0.4667 0.064 1.000 . Uiso c ?
H(29) 0.3677 0.5369 0.4144 0.064 1.000 . Uiso c ?
H(30) 0.2378 0.4705 0.3967 0.064 1.000 . Uiso c ?
H(31) 0.8431 -0.0852 0.6334 0.038 1.000 . Uiso c ?
H(32) 0.9224 -0.1633 0.6004 0.038 1.000 . Uiso c ?
H(33) 1.0910 -0.0536 0.6019 0.052 1.000 . Uiso c ?
H(34) 1.0111 0.0267 0.6305 0.052 1.000 . Uiso c ?
H(35) 1.0123 -0.0361 0.7237 0.056 1.000 . Uiso c ?
H(36) 1.1221 -0.0919 0.6964 0.056 1.000 . Uiso c ?
H(37) 1.1431 0.0171 0.7175 0.056 1.000 . Uiso c ?
H(38) 0.9264 -0.2675 0.4959 0.039 1.000 . Uiso c ?
H(39) 0.8505 -0.2913 0.4260 0.039 1.000 . Uiso c ?
H(40) 1.0187 -0.1993 0.3982 0.056 1.000 . Uiso c ?
H(41) 1.0964 -0.1908 0.4660 0.056 1.000 . Uiso c ?
H(42) 1.1048 -0.3521 0.4371 0.073 1.000 . Uiso c ?
H(43) 1.0269 -0.3606 0.3693 0.073 1.000 . Uiso c ?
H(44) 1.1670 -0.3082 0.3876 0.073 1.000 . Uiso c ?
H(45) 0.3933 0.3463 0.5671 0.032 1.000 . Uiso c ?
H(46) 0.2677 0.4738 0.5806 0.037 1.000 . Uiso c ?
H(47) 0.2742 0.6559 0.7564 0.050 1.000 . Uiso c ?
H(48) 0.4181 0.5760 0.8036 0.050 1.000 . Uiso c ?
H(49) 0.7435 0.3649 0.9198 0.050 1.000 . Uiso c ?
H(50) 0.8633 0.2733 0.9682 0.052 1.000 . Uiso c ?
H(51) 0.8628 0.0869 0.7940 0.038 1.000 . Uiso c ?
H(52) 0.7598 0.1131 0.6970 0.033 1.000 . Uiso c ?
H(53) 0.2839 0.7575 0.6736 0.142 1.000 . Uiso c ?
H(54) 0.3174 0.7046 0.6060 0.142 1.000 . Uiso c ?
H(55) 0.1964 0.7584 0.6103 0.142 1.000 . Uiso c ?
H(56) 0.0405 0.5321 0.5693 0.150 1.000 . Uiso c ?
H(57) 0.0594 0.6228 0.5464 0.150 1.000 . Uiso c ?
H(58) 0.1660 0.5557 0.5410 0.150 1.000 . Uiso c ?
H(59) 0.0886 0.6562 0.7172 0.105 1.000 . Uiso c ?
H(60) 0.0497 0.7249 0.6768 0.105 1.000 . Uiso c ?
H(61) -0.0156 0.6217 0.6558 0.105 1.000 . Uiso c ?
H(62) 1.0185 -0.0202 0.8986 0.052 1.000 . Uiso c ?
H(63) 0.9276 -0.0048 0.8407 0.052 1.000 . Uiso c ?
H(64) 1.0688 0.0457 0.8585 0.052 1.000 . Uiso c ?
H(65) 1.0668 0.1658 1.0099 0.071 1.000 . Uiso c ?
H(66) 1.1451 0.1444 0.9514 0.071 1.000 . Uiso c ?
H(67) 1.0695 0.2313 0.9640 0.071 1.000 . Uiso c ?
H(68) 0.8961 0.0889 1.0082 0.068 1.000 . Uiso c ?
H(69) 0.7774 0.0994 0.9612 0.068 1.000 . Uiso c ?
H(70) 0.8378 0.0057 0.9486 0.068 1.000 . Uiso c ?

loop_
_atom_site_aniso_label
_atom_site_aniso_U_11
_atom_site_aniso_U_22
_atom_site_aniso_U_33
_atom_site_aniso_U_12
_atom_site_aniso_U_13
_atom_site_aniso_U_23
Ni(1) 0.0409(4) 0.0212(3) 0.0297(3) 0.0108(3) 0.0035(3) 0.0079(2)
O(1) 0.056(2) 0.022(2) 0.030(2) 0.015(2) 0.003(2) 0.005(1)
O(2) 0.049(2) 0.025(2) 0.030(2) 0.015(2) 0.000(2) 0.007(1)
N(1) 0.028(2) 0.026(2) 0.030(2) 0.007(2) 0.002(2) 0.010(2)
N(2) 0.031(2) 0.027(2) 0.027(2) 0.002(2) 0.003(2) 0.007(2)
N(3) 0.028(2) 0.023(2) 0.034(2) 0.005(2) 0.006(2) 0.013(2)
N(4) 0.046(2) 0.021(2) 0.032(2) 0.009(2) 0.008(2) 0.008(2)
N(5) 0.037(2) 0.033(2) 0.036(2) 0.004(2) 0.009(2) 0.010(2)
N(6) 0.026(2) 0.022(2) 0.031(2) 0.004(2) 0.004(2) 0.008(2)
N(7) 0.033(2) 0.024(2) 0.032(2) 0.004(2) 0.007(2) 0.011(2)
N(8) 0.038(2) 0.022(2) 0.034(2) -0.001(2) 0.010(2) 0.003(2)
N(9) 0.023(2) 0.022(2) 0.031(2) 0.006(2) 0.007(2) 0.010(2)
N(10) 0.030(2) 0.022(2) 0.027(2) 0.007(2) 0.010(2) 0.010(2)
C(1) 0.027(3) 0.028(2) 0.040(3) -0.002(2) 0.007(2) 0.010(2)
C(2) 0.033(3) 0.036(3) 0.030(3) -0.001(2) 0.003(2) 0.010(2)
C(3) 0.030(3) 0.029(3) 0.044(3) -0.006(2) 0.009(2) 0.005(2)
C(4) 0.036(3) 0.026(2) 0.043(3) -0.003(2) 0.012(2) 0.009(2)
C(5) 0.035(3) 0.030(3) 0.032(3) -0.003(2) 0.008(2) 0.011(2)
C(6) 0.029(3) 0.027(2) 0.033(3) 0.003(2) 0.000(2) 0.012(2)
C(7) 0.028(3) 0.035(3) 0.043(3) 0.011(2) 0.005(2) 0.016(2)
C(8) 0.024(3) 0.023(2) 0.035(3) -0.002(2) 0.001(2) 0.011(2)
C(9) 0.021(2) 0.023(2) 0.029(2) 0.002(2) 0.006(2) 0.011(2)
C(10) 0.022(2) 0.021(2) 0.026(2) 0.001(2) 0.008(2) 0.010(2)
C(11) 0.032(3) 0.022(2) 0.025(2) -0.006(2) 0.003(2) 0.008(2)
C(12) 0.026(3) 0.018(2) 0.033(3) 0.000(2) 0.008(2) 0.008(2)
C(13) 0.030(3) 0.021(2) 0.032(3) -0.002(2) 0.010(2) 0.009(2)
C(14) 0.023(2) 0.018(2) 0.038(3) 0.005(2) 0.006(2) 0.011(2)
C(15) 0.022(2) 0.021(2) 0.043(3) 0.001(2) 0.006(2) 0.016(2)
C(16) 0.037(3) 0.022(2) 0.038(3) -0.000(2) 0.019(2) 0.011(2)
C(17) 0.047(3) 0.037(3) 0.032(3) 0.002(2) 0.007(2) -0.003(2)
C(18) 0.049(3) 0.035(3) 0.066(4) 0.004(3) 0.026(3) 0.000(3)
C(19) 0.052(4) 0.047(4) 0.147(6) 0.018(3) 0.037(4) 0.008(4)
C(20) 0.039(3) 0.043(3) 0.044(3) 0.006(2) 0.006(2) 0.002(2)
C(21) 0.061(4) 0.089(5) 0.043(3) -0.003(3) 0.019(3) 0.023(3)
C(22) 0.112(6) 0.129(6) 0.044(4) 0.028(5) 0.011(4) 0.043(4)
C(23) 0.030(3) 0.040(3) 0.047(3) 0.005(2) -0.001(2) 0.008(2)
C(24) 0.088(5) 0.073(4) 0.045(3) 0.000(4) -0.004(3) 0.032(3)
C(25) 0.107(5) 0.085(5) 0.050(4) 0.020(4) 0.004(3) 0.030(3)
C(26) 0.029(3) 0.034(3) 0.034(3) 0.011(2) 0.003(2) 0.016(2)
C(27) 0.043(3) 0.033(3) 0.050(3) 0.012(2) 0.009(2) 0.015(2)
C(28) 0.058(4) 0.036(3) 0.075(4) 0.013(3) 0.022(3) 0.021(3)
C(29) 0.032(3) 0.016(2) 0.045(3) 0.003(2) 0.008(2) 0.013(2)
C(30) 0.056(3) 0.041(3) 0.041(3) -0.003(3) 0.010(3) 0.012(2)
C(31) 0.048(3) 0.044(3) 0.050(3) -0.001(3) -0.003(3) 0.017(3)
C(32) 0.033(3) 0.023(2) 0.048(3) 0.007(2) 0.017(2) 0.009(2)
C(33) 0.054(3) 0.024(3) 0.078(4) 0.010(2) 0.012(3) 0.019(3)
C(34) 0.064(4) 0.035(3) 0.105(5) 0.023(3) 0.055(3) 0.020(3)
C(35) 0.036(3) 0.022(2) 0.024(2) -0.004(2) 0.003(2) 0.010(2)
C(36) 0.023(2) 0.021(2) 0.031(3) 0.003(2) 0.004(2) 0.010(2)
C(37) 0.034(3) 0.023(2) 0.036(3) 0.004(2) 0.001(2) 0.006(2)
C(38) 0.033(3) 0.024(2) 0.038(3) 0.003(2) 0.005(2) 0.011(2)
C(39) 0.056(3) 0.026(3) 0.053(3) 0.019(2) 0.001(3) 0.006(2)
C(40) 0.055(3) 0.035(3) 0.035(3) 0.023(3) -0.009(2) 0.002(2)
C(41) 0.030(3) 0.018(2) 0.032(3) 0.008(2) -0.002(2) 0.005(2)
C(42) 0.029(3) 0.035(3) 0.027(3) 0.003(2) 0.000(2) 0.012(2)
C(43) 0.051(3) 0.042(3) 0.030(3) 0.024(3) -0.000(2) 0.007(2)
C(44) 0.064(4) 0.038(3) 0.023(2) 0.019(3) -0.000(2) 0.001(2)
C(45) 0.036(3) 0.036(3) 0.034(3) 0.015(2) 0.005(2) 0.014(2)
C(46) 0.036(3) 0.029(2) 0.030(3) 0.006(2) 0.004(2) 0.012(2)
C(47) 0.033(3) 0.027(2) 0.025(2) 0.009(2) 0.003(2) 0.007(2)
C(48) 0.025(3) 0.023(2) 0.041(3) 0.006(2) 0.011(2) 0.012(2)
C(49) 0.040(3) 0.033(3) 0.051(3) 0.017(2) 0.010(2) 0.019(2)
C(50) 0.056(4) 0.088(5) 0.277(10) 0.024(4) 0.025(5) 0.139(6)
C(51) 0.194(8) 0.086(5) 0.098(5) 0.090(5) -0.083(5) -0.009(4)
C(52) 0.068(4) 0.142(6) 0.099(5) 0.073(4) 0.030(4) 0.070(5)
C(53) 0.044(3) 0.039(3) 0.028(3) 0.012(2) -0.004(2) 0.010(2)
C(54) 0.050(3) 0.038(3) 0.046(3) 0.018(2) 0.000(2) 0.021(2)
C(55) 0.075(4) 0.065(4) 0.058(4) 0.045(3) 0.001(3) 0.015(3)
C(56) 0.076(4) 0.061(4) 0.065(4) 0.035(3) 0.021(3) 0.045(3)

loop_
_atom_type_symbol
_atom_type_oxidation_number
_atom_type_number_in_cell
_atom_type_scat_dispersion_real
_atom_type_scat_dispersion_imag
_atom_type_scat_source
C 0 131 0.002 0.002
;International Tables for Crystallography
(1992, Vol. C, Table 6.1.1.2)
;
H 0 140 0.000 0.000
;International Tables for Crystallography
(1992, Vol. C, Table 6.1.1.2)
;
O 0 5 0.008 0.006
;International Tables for Crystallography
(1992, Vol. C, Table 6.1.1.2)
;
N 0 20 0.004 0.003
;International Tables for Crystallography
(1992, Vol. C, Table 6.1.1.2)
;
Ni 0 2 0.285 1.113
;International Tables for Crystallography
(1992, Vol. C, Tables 4.2.6.8 and 6.1.1.1)
;

loop_
_geom_angle_atom_site_label_1
_geom_angle_atom_site_label_2
_geom_angle_atom_site_label_3
_geom_angle
_geom_angle_site_symmetry_1
_geom_angle_site_symmetry_2
_geom_angle_site_symmetry_3
_geom_angle_publ_flag
O1 NI1 O2 83.8(2) . . . ?
O1 NI1 N9 93.9(3) . . . ?
O1 NI1 N10 178.3(3) . . . ?
O2 NI1 N9 177.5(3) . . . ?
O2 NI1 N10 94.4(3) . . . ?
N9 NI1 N10 87.8(3) . . . ?
N1 NI2 N2 90.1(6) . . . ?
N1 NI2 N3 179.8(9) . . . ?
N1 NI2 N4 90.7(6) . . . ?
N1 NI2 H1 97.5 . . . no
N1 NI2 H2 96.4 . . . no
N2 NI2 N3 90.1(6) . . . ?
N2 NI2 N4 178.4(9) . . . ?
N2 NI2 H1 165.6 . . . no
N2 NI2 H2 11.9 . . . no
N3 NI2 N4 89.1(6) . . . ?
N3 NI2 H1 82.3 . . . no
N3 NI2 H2 83.8 . . . no
N4 NI2 H1 12.8 . . . no
N4 NI2 H2 166.4 . . . no
H1 NI2 H2 153.6 . . . no
NI1 O1 C41 127.3(5) . . . ?
NI1 O2 C42 127.4(5) . . . ?
O4 O3 C57 17.7(18) . . . ?
O4 O3 C58 53.4(14) . . . ?
C57 O3 C58 35.9(13) . . . ?
O3 O4 C57 129.4(49) . . . ?
O3 O4 C58 86.4(19) . . . ?
C57 O4 C58 43.7(37) . . . ?
NI2 N1 C1 129.1(7) . . . ?
NI2 N1 C4 128.9(7) . . . ?
C1 N1 C4 102.1(7) . . . ?
NI2 N2 C5 125.5(7) . . . ?
NI2 N2 C8 125.7(7) . . . ?
NI2 N2 H2 13.3 . . . no
C5 N2 C8 108.8(7) . . . ?
C5 N2 H2 132.1 . . . no
C8 N2 H2 118.1 . . . no
NI2 N3 C9 126.9(7) . . . ?
NI2 N3 C12 127.1(6) . . . ?
C9 N3 C12 105.9(6) . . . ?
NI2 N4 C13 127.9(7) . . . ?
NI2 N4 C16 125.1(7) . . . ?
NI2 N4 H1 10.8 . . . no
C13 N4 C16 106.9(7) . . . ?
C13 N4 H1 121.5 . . . no
C16 N4 H1 130.2 . . . no
C4 N5 C5 120.8(7) . . . ?
C8 N6 C9 124.6(7) . . . ?
C12 N7 C13 122.1(7) . . . ?
C1 N8 C16 122.1(7) . . . ?
NI1 N9 C10 109.7(5) . . . ?
NI1 N9 C35 126.9(5) . . . ?
C10 N9 C35 123.2(7) . . . ?
NI1 N10 C11 109.0(5) . . . ?
NI1 N10 C48 126.0(5) . . . ?
C11 N10 C48 124.9(7) . . . ?
N1 C1 N8 126.7(8) . . . ?
N1 C1 C3 113.1(7) . . . ?
N8 C1 C3 120.2(7) . . . ?
C3 C2 C4 105.3(7) . . . ?
C3 C2 C20 131.3(9) . . . ?
C4 C2 C20 123.4(8) . . . ?
C1 C3 C2 106.7(8) . . . ?
C1 C3 C17 122.0(8) . . . ?
C2 C3 C17 131.2(9) . . . ?
N1 C4 N5 127.3(7) . . . ?
N1 C4 C2 112.9(7) . . . ?
N5 C4 C2 119.9(8) . . . ?
N2 C5 N5 127.5(7) . . . ?
N2 C5 C6 108.6(7) . . . ?
N5 C5 C6 123.9(7) . . . ?
C5 C6 C23 123.2(7) . . . ?
C5 C6 C26 106.0(7) . . . ?
C23 C6 C26 130.8(7) . . . ?
C26 C7 C27 114.3(7) . . . ?
C26 C7 H3 107.4 . . . no
C26 C7 H4 108.2 . . . no
C27 C7 H3 108.9 . . . no
C27 C7 H4 108.9 . . . no
H3 C7 H4 109.0 . . . no
N2 C8 N6 126.5(7) . . . ?
N2 C8 C26 106.8(7) . . . ?
N6 C8 C26 126.6(7) . . . ?
N3 C9 N6 126.1(7) . . . ?
N3 C9 C10 109.7(6) . . . ?
N6 C9 C10 124.2(7) . . . ?
N9 C10 C9 136.2(7) . . . ?
N9 C10 C11 116.2(7) . . . ?
C9 C10 C11 107.6(7) . . . ?
N10 C11 C10 117.2(7) . . . ?
N10 C11 C12 135.9(7) . . . ?
C10 C11 C12 106.9(7) . . . ?
N3 C12 N7 127.6(7) . . . ?
N3 C12 C11 109.9(6) . . . ?
N7 C12 C11 122.5(7) . . . ?
N4 C13 N7 126.1(7) . . . ?
N4 C13 C14 109.8(7) . . . ?
N7 C13 C14 124.1(7) . . . ?
C13 C14 C15 106.3(7) . . . ?
C13 C14 C29 122.8(7) . . . ?
C15 C14 C29 130.9(7) . . . ?
C14 C15 C16 108.5(7) . . . ?
C14 C15 C32 129.7(7) . . . ?
C16 C15 C32 121.7(8) . . . ?
N4 C16 N8 126.2(7) . . . ?
N4 C16 C15 108.4(7) . . . ?
N8 C16 C15 125.3(7) . . . ?
C3 C17 C18 115.3(7) . . . ?
C3 C17 H5 107.5 . . . no
C3 C17 H6 107.0 . . . no
C18 C17 H5 108.0 . . . no
C18 C17 H6 109.0 . . . no
H5 C17 H6 109.9 . . . no
C17 C18 C19 113.3(8) . . . ?
C17 C18 H7 107.0 . . . no
C17 C18 H8 108.6 . . . no
C19 C18 H7 109.6 . . . no
C19 C18 H8 110.0 . . . no
H7 C18 H8 108.1 . . . no
C18 C19 H9 109.7 . . . no
C18 C19 H10 109.0 . . . no
C18 C19 H11 109.1 . . . no
H9 C19 H10 110.3 . . . no
H9 C19 H11 110.5 . . . no
H10 C19 H11 108.3 . . . no
C2 C20 C21 114.3(8) . . . ?
C2 C20 H12 108.9 . . . no
C2 C20 H13 109.9 . . . no
C21 C20 H12 107.7 . . . no
C21 C20 H13 107.9 . . . no
H12 C20 H13 107.8 . . . no
C20 C21 C22 114.6(9) . . . ?
C20 C21 H14 106.7 . . . no
C20 C21 H15 106.8 . . . no
C22 C21 H14 107.8 . . . no
C22 C21 H15 110.6 . . . no
H14 C21 H15 110.3 . . . no
C21 C22 H16 109.2 . . . no
C21 C22 H17 110.4 . . . no
C21 C22 H18 106.4 . . . no
H16 C22 H17 113.2 . . . no
H16 C22 H18 107.0 . . . no
H17 C22 H18 110.4 . . . no
C6 C23 C24 115.3(8) . . . ?
C6 C23 H19 108.6 . . . no
C6 C23 H20 107.7 . . . no
C24 C23 H19 107.1 . . . no
C24 C23 H20 108.1 . . . no
H19 C23 H20 110.1 . . . no
C23 C24 C25 114.0(9) . . . ?
C23 C24 H21 107.7 . . . no
C23 C24 H22 109.9 . . . no
C25 C24 H21 107.7 . . . no
C25 C24 H22 109.5 . . . no
H21 C24 H22 107.8 . . . no
C24 C25 H23 110.5 . . . no
C24 C25 H24 109.7 . . . no
C24 C25 H25 109.8 . . . no
H23 C25 H24 107.4 . . . no
H23 C25 H25 110.8 . . . no
H24 C25 H25 108.6 . . . no
C6 C26 C7 129.6(7) . . . ?
C6 C26 C8 109.8(7) . . . ?
C7 C26 C8 120.7(7) . . . ?
C7 C27 C28 110.1(7) . . . ?
C7 C27 H26 109.6 . . . no
C7 C27 H27 109.5 . . . no
C28 C27 H26 108.9 . . . no
C28 C27 H27 108.4 . . . no
H26 C27 H27 110.4 . . . no
C27 C28 H28 109.1 . . . no
C27 C28 H29 109.0 . . . no
C27 C28 H30 109.9 . . . no
H28 C28 H29 108.9 . . . no
H28 C28 H30 110.3 . . . no
H29 C28 H30 109.6 . . . no
C14 C29 C30 115.5(7) . . . ?
C14 C29 H31 109.7 . . . no
C14 C29 H32 108.7 . . . no
C30 C29 H31 106.5 . . . no
C30 C29 H32 106.3 . . . no
H31 C29 H32 110.0 . . . no
C29 C30 C31 113.5(7) . . . ?
C29 C30 H33 108.7 . . . no
C29 C30 H34 108.9 . . . no
C31 C30 H33 107.5 . . . no
C31 C30 H34 109.5 . . . no
H33 C30 H34 108.7 . . . no
C30 C31 H35 107.8 . . . no
C30 C31 H36 110.3 . . . no
C30 C31 H37 109.3 . . . no
H35 C31 H36 109.9 . . . no
H35 C31 H37 108.4 . . . no
H36 C31 H37 111.1 . . . no
C15 C32 C33 113.4(7) . . . ?
C15 C32 H38 109.5 . . . no
C15 C32 H39 109.7 . . . no
C33 C32 H38 107.9 . . . no
C33 C32 H39 107.3 . . . no
H38 C32 H39 108.9 . . . no
C32 C33 C34 112.5(7) . . . ?
C32 C33 H40 109.7 . . . no
C32 C33 H41 109.0 . . . no
C34 C33 H40 108.7 . . . no
C34 C33 H41 106.7 . . . no
H40 C33 H41 110.2 . . . no
C33 C34 H42 109.4 . . . no
C33 C34 H43 106.8 . . . no
C33 C34 H44 108.1 . . . no
H42 C34 H43 111.0 . . . no
H42 C34 H44 112.4 . . . no
H43 C34 H44 109.1 . . . no
N9 C35 C36 124.9(7) . . . ?
N9 C35 H45 117.1 . . . no
C36 C35 H45 117.9 . . . no
C35 C36 C37 119.4(7) . . . ?
C35 C36 C41 121.2(7) . . . ?
C37 C36 C41 119.3(7) . . . ?
C36 C37 C38 123.3(8) . . . ?
C36 C37 H46 119.7 . . . no
C38 C37 H46 117.0 . . . no
C37 C38 C39 115.8(7) . . . ?
C37 C38 C49 123.9(7) . . . ?
C39 C38 C49 120.2(7) . . . ?
C38 C39 C40 122.6(8) . . . ?
C38 C39 H47 116.7 . . . no
C40 C39 H47 120.7 . . . no
C39 C40 C41 121.3(8) . . . ?
C39 C40 H48 119.4 . . . no
C41 C40 H48 119.3 . . . no
O1 C41 C36 125.3(7) . . . ?
O1 C41 C40 116.9(7) . . . ?
C36 C41 C40 117.7(7) . . . ?
O2 C42 C43 117.6(7) . . . ?
O2 C42 C47 125.2(7) . . . ?
C43 C42 C47 117.2(7) . . . ?
C42 C43 C44 121.4(8) . . . ?
C42 C43 H49 118.6 . . . no
C44 C43 H49 119.8 . . . no
C43 C44 C45 122.9(8) . . . ?
C43 C44 H50 119.0 . . . no
C45 C44 H50 118.1 . . . no
C44 C45 C46 115.7(7) . . . ?
C44 C45 C53 119.5(7) . . . ?
C46 C45 C53 124.7(8) . . . ?
C45 C46 C47 122.9(7) . . . ?
C45 C46 H51 118.2 . . . no
C47 C46 H51 118.8 . . . no
C42 C47 C46 119.9(7) . . . ?
C42 C47 C48 120.9(7) . . . ?
C46 C47 C48 119.2(7) . . . ?
N10 C48 C47 125.9(7) . . . ?
N10 C48 H52 116.1 . . . no
C47 C48 H52 118.0 . . . no
C38 C49 C50 108.8(8) . . . ?
C38 C49 C51 111.4(7) . . . ?
C38 C49 C52 110.8(7) . . . ?
C50 C49 C51 109.8(11) . . . ?
C50 C49 C52 109.1(9) . . . ?
C51 C49 C52 106.9(10) . . . ?
C49 C50 H53 109.1 . . . no
C49 C50 H54 108.4 . . . no
C49 C50 H55 110.8 . . . no
H53 C50 H54 107.3 . . . no
H53 C50 H55 110.6 . . . no
H54 C50 H55 110.5 . . . no
C49 C51 H56 106.5 . . . no
C49 C51 H57 107.4 . . . no
C49 C51 H58 105.9 . . . no
H56 C51 H57 113.2 . . . no
H56 C51 H58 110.6 . . . no
H57 C51 H58 112.8 . . . no
C49 C52 H59 108.2 . . . no
C49 C52 H60 108.3 . . . no
C49 C52 H61 110.2 . . . no
H59 C52 H60 107.9 . . . no
H59 C52 H61 110.6 . . . no
H60 C52 H61 111.6 . . . no
C45 C53 C54 112.5(7) . . . ?
C45 C53 C55 109.5(7) . . . ?
C45 C53 C56 108.0(7) . . . ?
C54 C53 C55 106.5(7) . . . ?
C54 C53 C56 109.4(7) . . . ?
C55 C53 C56 110.9(7) . . . ?
C53 C54 H62 109.4 . . . no
C53 C54 H63 109.2 . . . no
C53 C54 H64 109.6 . . . no
H62 C54 H63 109.2 . . . no
H62 C54 H64 109.3 . . . no
H63 C54 H64 110.1 . . . no
C53 C55 H65 109.0 . . . no
C53 C55 H66 110.1 . . . no
C53 C55 H67 108.0 . . . no
H65 C55 H66 110.9 . . . no
H65 C55 H67 107.9 . . . no
H66 C55 H67 110.8 . . . no
C53 C56 H68 107.3 . . . no
C53 C56 H69 109.3 . . . no
C53 C56 H70 109.4 . . . no
H68 C56 H69 108.7 . . . no
H68 C56 H70 108.9 . . . no
H69 C56 H70 113.1 . . . no
O3 C57 O4 32.9(34) . . . ?
O3 C57 C58 79.3(24) . . . ?
O4 C57 C58 111.6(52) . . . ?
O3 C58 O4 40.2(10) . . . ?
O3 C58 C57 64.7(23) . . . ?
O4 C58 C57 24.7(22) . . . ?
C60 C59 C64 118.22(2) . . . ?
C60 C59 C65 125.0(10) . . . ?
C64 C59 C65 116.8(10) . . . ?
C59 C60 C61 113.507(9) . . . ?
C60 C61 C62 124.958(8) . . . ?
C61 C62 C63 115.22(2) . . . ?
C62 C63 C64 125.769(8) . . . ?
C59 C64 C63 122.022(9) . . . ?
C67 C66 C69 126.0(16) . . . ?
C66 C67 C68 128.3(22) . . . ?
C66 C67 C69 113.6(15) . . . ?
C68 C67 C69 117.8(22) . . . ?
C66 C69 C67 120.3(16) . . . ?

loop_
_geom_bond_atom_site_label_1
_geom_bond_atom_site_label_2
_geom_bond_distance
_geom_bond_site_symmetry_1
_geom_bond_site_symmetry_2
_geom_bond_publ_flag
NI1 O1 1.847(5) . . ?
NI1 O2 1.826(5) . . ?
NI1 N9 1.861(6) . . ?
NI1 N10 1.882(6) . . ?
NI2 N1 1.85(2) . . ?
NI2 N2 1.97(2) . . ?
NI2 N3 1.92(2) . . ?
NI2 N4 1.96(2) . . ?
NI2 H1 0.92 . . no
NI2 H2 1.06 . . no
O1 C41 1.306(8) . . ?
O2 C42 1.325(9) . . ?
O3 O4 1.08(2) . . ?
O3 C57 1.53(4) . . ?
O3 C58 1.67(3) . . ?
O4 C57 0.60(4) . . ?
O4 C58 1.34(2) . . ?
N1 C1 1.353(9) . . ?
N1 C4 1.366(10) . . ?
N2 C5 1.369(9) . . ?
N2 C8 1.377(9) . . ?
N2 H2 0.96 . . no
N3 C9 1.385(9) . . ?
N3 C12 1.376(9) . . ?
N4 C13 1.365(9) . . ?
N4 C16 1.399(9) . . ?
N4 H1 1.09 . . no
N5 C4 1.352(10) . . ?
N5 C5 1.335(10) . . ?
N6 C8 1.315(9) . . ?
N6 C9 1.326(9) . . ?
N7 C12 1.351(9) . . ?
N7 C13 1.332(9) . . ?
N8 C1 1.368(10) . . ?
N8 C16 1.326(9) . . ?
N9 C10 1.401(9) . . ?
N9 C35 1.317(9) . . ?
N10 C11 1.389(9) . . ?
N10 C48 1.311(9) . . ?
C1 C3 1.467(11) . . ?
C2 C3 1.303(11) . . ?
C2 C4 1.480(11) . . ?
C2 C20 1.483(11) . . ?
C3 C17 1.533(11) . . ?
C5 C6 1.457(10) . . ?
C6 C23 1.464(11) . . ?
C6 C26 1.342(10) . . ?
C7 C26 1.526(10) . . ?
C7 C27 1.516(11) . . ?
C7 H3 0.96 . . no
C7 H4 0.95 . . no
C8 C26 1.444(10) . . ?
C9 C10 1.444(10) . . ?
C10 C11 1.345(10) . . ?
C11 C12 1.454(10) . . ?
C13 C14 1.450(10) . . ?
C14 C15 1.359(10) . . ?
C14 C29 1.464(10) . . ?
C15 C16 1.429(10) . . ?
C15 C32 1.489(10) . . ?
C17 C18 1.501(12) . . ?
C17 H5 0.94 . . no
C17 H6 0.95 . . no
C18 C19 1.490(12) . . ?
C18 H7 0.97 . . no
C18 H8 0.94 . . no
C19 H9 0.93 . . no
C19 H10 0.96 . . no
C19 H11 0.95 . . no
C20 C21 1.527(13) . . ?
C20 H12 0.96 . . no
C20 H13 0.96 . . no
C21 C22 1.527(13) . . ?
C21 H14 0.95 . . no
C21 H15 0.94 . . no
C22 H16 0.95 . . no
C22 H17 0.91 . . no
C22 H18 0.98 . . no
C23 C24 1.516(13) . . ?
C23 H19 0.94 . . no
C23 H20 0.95 . . no
C24 C25 1.507(13) . . ?
C24 H21 0.98 . . no
C24 H22 0.94 . . no
C25 H23 0.95 . . no
C25 H24 0.97 . . no
C25 H25 0.94 . . no
C27 C28 1.552(11) . . ?
C27 H26 0.94 . . no
C27 H27 0.95 . . no
C28 H28 0.95 . . no
C28 H29 0.95 . . no
C28 H30 0.94 . . no
C29 C30 1.524(12) . . ?
C29 H31 0.94 . . no
C29 H32 0.95 . . no
C30 C31 1.520(12) . . ?
C30 H33 0.96 . . no
C30 H34 0.95 . . no
C31 H35 0.96 . . no
C31 H36 0.93 . . no
C31 H37 0.95 . . no
C32 C33 1.510(12) . . ?
C32 H38 0.95 . . no
C32 H39 0.96 . . no
C33 C34 1.564(12) . . ?
C33 H40 0.94 . . no
C33 H41 0.95 . . no
C34 H42 0.92 . . no
C34 H43 0.96 . . no
C34 H44 0.94 . . no
C35 C36 1.404(10) . . ?
C35 H45 0.96 . . no
C36 C37 1.399(10) . . ?
C36 C41 1.405(10) . . ?
C37 C38 1.374(10) . . ?
C37 H46 0.97 . . no
C38 C39 1.423(11) . . ?
C38 C49 1.561(10) . . ?
C39 C40 1.343(10) . . ?
C39 H47 0.96 . . no
C40 C41 1.411(10) . . ?
C40 H48 0.95 . . no
C42 C43 1.414(10) . . ?
C42 C47 1.413(10) . . ?
C43 C44 1.355(10) . . ?
C43 H49 0.95 . . no
C44 C45 1.437(10) . . ?
C44 H50 0.95 . . no
C45 C46 1.370(10) . . ?
C45 C53 1.507(10) . . ?
C46 C47 1.424(10) . . ?
C46 H51 0.95 . . no
C47 C48 1.401(10) . . ?
C48 H52 0.96 . . no
C49 C50 1.505(13) . . ?
C49 C51 1.536(13) . . ?
C49 C52 1.499(13) . . ?
C50 H53 0.96 . . no
C50 H54 0.96 . . no
C50 H55 0.93 . . no
C51 H56 0.94 . . no
C51 H57 0.92 . . no
C51 H58 0.94 . . no
C52 H59 0.97 . . no
C52 H60 0.95 . . no
C52 H61 0.92 . . no
C53 C54 1.531(11) . . ?
C53 C55 1.557(13) . . ?
C53 C56 1.549(12) . . ?
C54 H62 0.96 . . no
C54 H63 0.95 . . no
C54 H64 0.94 . . no
C55 H65 0.96 . . no
C55 H66 0.92 . . no
C55 H67 0.96 . . no
C56 H68 0.98 . . no
C56 H69 0.93 . . no
C56 H70 0.93 . . no
C57 C58 1.00(3) . . ?
C59 C60 1.4466(3) . . ?
C59 C64 1.4289(3) . . ?
C59 C65 1.43(2) . . ?
C60 C61 1.4006(3) . . ?
C61 C62 1.4060(3) . . ?
C62 C63 1.3429(2) . . ?
C63 C64 1.2470(2) . . ?
C66 C67 1.40(2) . . ?
C66 C69 1.19(2) . . ?
C67 C68 1.10(3) . . ?
C67 C69 1.49(2) . . ?

loop_
_geom_contact_atom_site_label_1
_geom_contact_atom_site_label_2
_geom_contact_distance
_geom_contact_site_symmetry_1
_geom_contact_site_symmetry_2
_geom_contact_publ_flag
O1 H5 2.8244 . 2_656 no
O1 C57 2.89(4) . 2_666 no
O1 C58 3.06(2) . 2_666 no
O1 O4 3.16(2) . 2_666 no
O1 C17 3.428(11) . 2_656 no
O2 C58 2.94(2) . 2_666 no
O2 O3 3.38(2) . 2_666 no
O2 C57 3.43(3) . 2_666 no
O2 O4 3.58(2) . 2_666 no
O2 C66 3.60(2) . 2_667 no
N1 H37 3.0359 . 2_756 no
N1 C11 3.319(10) . 2_656 no
N1 N10 3.413(9) . 2_656 no
N2 N7 3.428(9) . 2_656 no
N2 C50 3.58(1) . 2_666 no
N3 N4 3.486(9) . 2_656 no
N4 C9 3.298(10) . 2_656 no
N4 C10 3.593(10) . 2_656 no
N5 C48 3.428(10) . 2_656 no
N6 C14 3.467(10) . 2_656 no
N6 C13 3.517(10) . 2_656 no
N6 C15 3.562(10) . 2_656 no
N8 N9 3.278(9) . 2_656 no
N8 C10 3.417(10) . 2_656 no
N8 C35 3.447(10) . 2_656 no
N9 H29 2.9245 . 2_666 no
N9 C1 3.510(10) . 2_656 no
N10 H44 3.0075 . 2_756 no
N10 C4 3.407(10) . 2_656 no
N10 C1 3.482(10) . 2_656 no
N10 C2 3.597(10) . 2_656 no
C1 H37 2.8452 . 2_756 no
C1 C11 3.505(12) . 2_656 no
C1 C10 3.527(11) . 2_656 no
C1 C31 3.593(12) . 2_756 no
C2 C48 3.566(12) . 2_656 no
C3 H37 2.9578 . 2_756 no
C4 C48 3.294(12) . 2_656 no
C6 H31 2.9807 . 2_656 no
C8 H54 2.9232 . 2_666 no
C8 C14 3.538(11) . 2_656 no
C8 C13 3.591(11) . 2_656 no
C9 C16 3.494(11) . 2_656 no
C9 C13 3.568(11) . 2_656 no
C10 H44 3.0052 . 2_756 no
C10 C16 3.438(11) . 2_656 no
C11 H44 2.7673 . 2_756 no
C12 H41 2.9961 . 2_756 no
C12 C33 3.566(13) . 2_756 no
C20 C42 3.443(13) . 2_656 no
C20 C47 3.554(13) . 2_656 no
C25 C57 3.57(3) . . no
C26 H31 2.8589 . 2_656 no
C26 C29 3.424(12) . 2_656 no
C27 C37 3.578(12) . 2_666 no
C28 C35 3.576(12) . 2_666 no
C35 H29 2.6841 . 2_666 no
C35 H39 2.9473 . 2_656 no
C36 H27 2.9389 . 2_666 no
C37 H27 2.9777 . 2_666 no
C40 H21 3.0298 . 2_666 no
C41 H5 2.9503 . 2_656 no
C41 C57 3.51(3) . 2_666 no
C42 H11 2.9835 . 2_756 no
C42 H13 3.0383 . 2_656 no
C46 H11 3.0572 . 2_756 no
C47 H13 2.9291 . 2_656 no
C47 H11 2.9467 . 2_756 no
C51 H56 3.0449 . 2_566 no
C51 C51 3.47(3) . 2_566 no
C58 C68 2.97(3) . 1_554 no
C58 C60 3.58(2) . 1_455 no
C59 H50 2.8701 . 1_554 no
C61 H59 2.9463 . 2_666 no
C63 H47 3.0334 . 2_666 no
C65 H50 2.8668 . 1_554 no
C66 H49 2.9871 . 2_667 no
H3 H61 2.6809 . 2_566 no
H4 H32 2.6301 . 2_656 no
H15 H64 2.4077 . 2_756 no
H15 H66 2.5632 . 2_756 no
H16 H69 2.6875 . 2_656 no
H18 H66 2.4912 . 2_756 no
H19 H63 2.5786 . 2_656 no
H30 H61 2.5614 . 2_566 no
H36 H60 2.6671 . 1_645 no
H38 H57 2.5947 . 1_645 no
H39 H45 2.6265 . 2_656 no
H42 H57 2.5504 . 1_645 no
H62 H68 2.5782 . 2_757 no

loop_
_geom_torsion_atom_site_label_1
_geom_torsion_atom_site_label_2
_geom_torsion_atom_site_label_3
_geom_torsion_atom_site_label_4
_geom_torsion_site_symmetry_1
_geom_torsion_site_symmetry_2
_geom_torsion_site_symmetry_3
_geom_torsion_site_symmetry_4
_geom_torsion
_geom_torsion_publ_flag
NI1 O1 C41 C36 . . . . -6.9(12) no
NI1 O1 C41 C40 . . . . 177.4(6) no
NI1 O2 C42 C43 . . . . -177.1(6) no
NI1 O2 C42 C47 . . . . 1.5(12) no
NI1 N9 C10 C9 . . . . -175.8(8) no
NI1 N9 C10 C11 . . . . 1.6(8) no
NI1 N9 C35 C36 . . . . 5.2(12) no
NI1 N10 C11 C10 . . . . -0.9(9) no
NI1 N10 C11 C12 . . . . 176.4(8) no
NI1 N10 C48 C47 . . . . -2.1(12) no
NI2 N1 C1 N8 . . . . -3.8(14) no
NI2 N1 C1 C3 . . . . 178.4(8) no
NI2 N1 C4 N5 . . . . 0.7(14) no
NI2 N1 C4 C2 . . . . -179.2(8) no
NI2 N2 C5 N5 . . . . -0.9(13) no
NI2 N2 C5 C6 . . . . 176.6(7) no
NI2 N2 C8 N6 . . . . -1.0(13) no
NI2 N2 C8 C26 . . . . -177.3(7) no
NI2 N3 C9 N6 . . . . -3.2(13) no
NI2 N3 C9 C10 . . . . 178.6(8) no
NI2 N3 C12 N7 . . . . 1.5(13) no
NI2 N3 C12 C11 . . . . -178.9(8) no
NI2 N4 C13 N7 . . . . 3.4(13) no
NI2 N4 C13 C14 . . . . -178.2(8) no
NI2 N4 C16 N8 . . . . -2.2(13) no
NI2 N4 C16 C15 . . . . 178.4(7) no
O1 NI1 O2 C42 . . . . 177.0(7) no
O1 NI1 N9 C10 . . . . 178.0(5) no
O1 NI1 N9 C35 . . . . -6.9(7) no
O1 NI1 N10 C11 . . . . -167.5(91) no
O1 NI1 N10 C48 . . . . 13.7(97) no
O1 C41 C36 C35 . . . . 2.5(13) no
O1 C41 C36 C37 . . . . -177.0(8) no
O1 C41 C40 C39 . . . . 177.3(9) no
O2 NI1 O1 C41 . . . . -173.2(7) no
O2 NI1 N9 C10 . . . . 155.6(64) no
O2 NI1 N9 C35 . . . . -29.2(70) no
O2 NI1 N10 C11 . . . . -177.6(5) no
O2 NI1 N10 C48 . . . . 3.6(7) no
O2 C42 C43 C44 . . . . 177.2(9) no
O2 C42 C47 C46 . . . . -177.6(8) no
O2 C42 C47 C48 . . . . 1.4(13) no
O3 O4 C57 C58 . . . . -11.9(87) no
O3 O4 C58 C57 . . . . 170.8(68) no
O3 C57 O4 C58 . . . . 11.9(87) no
O3 C57 C58 O4 . . . . -6.6(48) no
O3 C58 O4 C57 . . . . -170.8(68) no
O3 C58 C57 O4 . . . . 6.6(48) no
O4 O3 C57 C58 . . . . 168.7(82) no
O4 O3 C58 C57 . . . . -4.2(31) no
O4 C57 O3 C58 . . . . -168.7(82) no
O4 C58 O3 C57 . . . . 4.2(31) no
N1 NI2 N2 C5 . . . . 1.8(10) no
N1 NI2 N2 C8 . . . . 179.2(7) no
N1 NI2 N3 C9 . . . . -150.6432 no
N1 NI2 N3 C12 . . . . 27.3677 no
N1 NI2 N4 C13 . . . . 178.8(7) no
N1 NI2 N4 C16 . . . . 0.7(10) no
N1 C1 N8 C16 . . . . 2.1(13) no
N1 C1 C3 C2 . . . . 0.6(10) no
N1 C1 C3 C17 . . . . 177.8(8) no
N1 C4 N5 C5 . . . . 1.1(13) no
N1 C4 C2 C3 . . . . 1.5(10) no
N1 C4 C2 C20 . . . . -177.4(8) no
N2 NI2 N1 C1 . . . . -179.4(7) no
N2 NI2 N1 C4 . . . . -1.8(11) no
N2 NI2 N3 C9 . . . . 2.5(10) no
N2 NI2 N3 C12 . . . . -179.5(7) no
N2 NI2 N4 C13 . . . . 59(30) no
N2 NI2 N4 C16 . . . . -119(30) no
N2 C5 N5 C4 . . . . -0.9(13) no
N2 C5 C6 C23 . . . . 179.7(8) no
N2 C5 C6 C26 . . . . 1.6(9) no
N2 C8 N6 C9 . . . . 1.2(13) no
N2 C8 C26 C6 . . . . 0.6(9) no
N2 C8 C26 C7 . . . . -178.9(7) no
N3 NI2 N1 C1 . . . . -26.2216 no
N3 NI2 N1 C4 . . . . 151.4138 no
N3 NI2 N2 C5 . . . . -178.1(7) no
N3 NI2 N2 C8 . . . . -0.7(10) no
N3 NI2 N4 C13 . . . . -1.3(10) no
N3 NI2 N4 C16 . . . . -179.4(7) no
N3 C9 N6 C8 . . . . 0.9(13) no
N3 C9 C10 N9 . . . . 177.7(8) no
N3 C9 C10 C11 . . . . 0.1(9) no
N3 C12 N7 C13 . . . . 0.4(13) no
N3 C12 C11 N10 . . . . -176.9(8) no
N3 C12 C11 C10 . . . . 0.6(9) no
N4 NI2 N1 C1 . . . . 2.0(11) no
N4 NI2 N1 C4 . . . . 179.7(7) no
N4 NI2 N2 C5 . . . . 121(30) no
N4 NI2 N2 C8 . . . . -61(30) no
N4 NI2 N3 C9 . . . . -178.9(7) no
N4 NI2 N3 C12 . . . . -0.9(10) no
N4 C13 N7 C12 . . . . -2.9(13) no
N4 C13 C14 C15 . . . . -0.3(9) no
N4 C13 C14 C29 . . . . -178.8(7) no
N4 C16 N8 C1 . . . . 1.0(13) no
N4 C16 C15 C14 . . . . -0.1(9) no
N4 C16 C15 C32 . . . . 178.0(7) no
N5 C4 N1 C1 . . . . 178.8(8) no
N5 C4 C2 C3 . . . . -178.4(8) no
N5 C4 C2 C20 . . . . 2.7(13) no
N5 C5 N2 C8 . . . . -178.7(8) no
N5 C5 C6 C23 . . . . -2.8(13) no
N5 C5 C6 C26 . . . . 179.1(8) no
N6 C8 N2 C5 . . . . 176.8(8) no
N6 C8 C26 C6 . . . . -175.7(8) no
N6 C8 C26 C7 . . . . 4.8(13) no
N6 C9 N3 C12 . . . . 178.5(7) no
N6 C9 C10 N9 . . . . -0.6(14) no
N6 C9 C10 C11 . . . . -178.1(7) no
N7 C12 N3 C9 . . . . 179.8(8) no
N7 C12 C11 N10 . . . . 2.7(14) no
N7 C12 C11 C10 . . . . -179.7(7) no
N7 C13 N4 C16 . . . . -178.2(8) no
N7 C13 C14 C15 . . . . 178.2(8) no
N7 C13 C14 C29 . . . . -0.3(12) no
N8 C1 N1 C4 . . . . 178.1(8) no
N8 C1 C3 C2 . . . . -177.3(8) no
N8 C1 C3 C17 . . . . -0.2(12) no
N8 C16 N4 C13 . . . . 179.3(8) no
N8 C16 C15 C14 . . . . -179.5(8) no
N8 C16 C15 C32 . . . . -1.5(13) no
N9 NI1 O1 C41 . . . . 7.7(7) no
N9 NI1 O2 C42 . . . . -160.6(64) no
N9 NI1 N10 C11 . . . . 1.5(5) no
N9 NI1 N10 C48 . . . . -177.3(7) no
N9 C10 C11 N10 . . . . -0.5(10) no
N9 C10 C11 C12 . . . . -178.5(6) no
N9 C35 C36 C37 . . . . 177.9(8) no
N9 C35 C36 C41 . . . . -1.6(13) no
N10 NI1 O1 C41 . . . . 176.7(90) no
N10 NI1 O2 C42 . . . . -3.3(7) no
N10 NI1 N9 C10 . . . . -1.7(5) no
N10 NI1 N9 C35 . . . . 173.5(7) no
N10 C11 C10 C9 . . . . 177.7(7) no
N10 C48 C47 C42 . . . . -1.0(13) no
N10 C48 C47 C46 . . . . 178.0(8) no
C1 N1 C4 C2 . . . . -1.1(9) no
C1 N8 C16 C15 . . . . -179.7(8) no
C1 C3 C2 C4 . . . . -1.2(9) no
C1 C3 C2 C20 . . . . 177.6(9) no
C1 C3 C17 C18 . . . . -80.7(10) no
C2 C3 C17 C18 . . . . 95.7(12) no
C2 C4 N5 C5 . . . . -179.0(8) no
C2 C20 C21 C22 . . . . 179.4(9) no
C3 C1 N1 C4 . . . . 0.3(9) no
C3 C1 N8 C16 . . . . 179.7(8) no
C3 C2 C20 C21 . . . . -99.0(12) no
C3 C17 C18 C19 . . . . 179.1(9) no
C4 N5 C5 C6 . . . . -178.0(8) no
C4 C2 C3 C17 . . . . -178.0(9) no
C4 C2 C20 C21 . . . . 79.6(11) no
C5 N2 C8 C26 . . . . 0.4(9) no
C5 C6 C23 C24 . . . . -89.5(10) no
C5 C6 C26 C7 . . . . 178.1(8) no
C5 C6 C26 C8 . . . . -1.3(9) no
C6 C5 N2 C8 . . . . -1.2(9) no
C6 C23 C24 C25 . . . . 178.7(9) no
C6 C26 C7 C27 . . . . -104.7(10) no
C7 C26 C6 C23 . . . . 0.2(16) no
C8 N6 C9 C10 . . . . 178.9(7) no
C8 C26 C6 C23 . . . . -179.2(9) no
C8 C26 C7 C27 . . . . 74.6(10) no
C9 N3 C12 C11 . . . . -0.6(8) no
C9 N6 C8 C26 . . . . 176.8(8) no
C9 C10 N9 C35 . . . . 8.8(13) no
C9 C10 C11 C12 . . . . -0.4(8) no
C10 N9 C35 C36 . . . . 179.7(7) no
C10 C9 N3 C12 . . . . 0.3(8) no
C10 C11 N10 C48 . . . . 177.9(8) no
C11 N10 C48 C47 . . . . 179.3(8) no
C11 C10 N9 C35 . . . . -173.7(7) no
C11 C12 N7 C13 . . . . -179.2(7) no
C12 N7 C13 C14 . . . . 178.8(7) no
C12 C11 N10 C48 . . . . -4.8(14) no
C13 N4 C16 C15 . . . . -0.1(9) no
C13 C14 C15 C16 . . . . 0.2(9) no
C13 C14 C15 C32 . . . . -177.6(8) no
C13 C14 C29 C30 . . . . -81.8(10) no
C14 C13 N4 C16 . . . . 0.2(9) no
C14 C15 C32 C33 . . . . -101.6(10) no
C14 C29 C30 C31 . . . . 177.6(7) no
C15 C14 C29 C30 . . . . 100.1(10) no
C15 C32 C33 C34 . . . . -173.2(8) no
C16 C15 C14 C29 . . . . 178.6(8) no
C16 C15 C32 C33 . . . . 80.8(10) no
C17 C3 C2 C20 . . . . 0.8(17) no
C24 C23 C6 C26 . . . . 88.1(12) no
C26 C7 C27 C28 . . . . -178.5(7) no
C29 C14 C15 C32 . . . . 0.7(15) no
C35 C36 C37 C38 . . . . -179.1(8) no
C35 C36 C41 C40 . . . . 178.2(8) no
C36 C37 C38 C39 . . . . 0.6(13) no
C36 C37 C38 C49 . . . . 176.7(8) no
C36 C41 C40 C39 . . . . 1.2(14) no
C37 C36 C41 C40 . . . . -1.3(12) no
C37 C38 C39 C40 . . . . -0.7(14) no
C37 C38 C49 C50 . . . . -103.7(11) no
C37 C38 C49 C51 . . . . 17.5(14) no
C37 C38 C49 C52 . . . . 136.4(10) no
C38 C37 C36 C41 . . . . 0.4(13) no
C38 C39 C40 C41 . . . . -0.2(16) no
C39 C38 C49 C50 . . . . 72.3(12) no
C39 C38 C49 C51 . . . . -166.5(10) no
C39 C38 C49 C52 . . . . -47.6(12) no
C40 C39 C38 C49 . . . . -177.0(9) no
C42 C43 C44 C45 . . . . 1.5(15) no
C42 C47 C46 C45 . . . . -0.5(13) no
C43 C42 C47 C46 . . . . 1.0(12) no
C43 C42 C47 C48 . . . . 179.9(8) no
C43 C44 C45 C46 . . . . -0.9(14) no
C43 C44 C45 C53 . . . . -177.1(9) no
C44 C43 C42 C47 . . . . -1.4(14) no
C44 C45 C46 C47 . . . . 0.5(13) no
C44 C45 C53 C54 . . . . -173.5(8) no
C44 C45 C53 C55 . . . . -55.3(11) no
C44 C45 C53 C56 . . . . 65.6(11) no
C45 C46 C47 C48 . . . . -179.5(8) no
C46 C45 C53 C54 . . . . 10.7(13) no
C46 C45 C53 C55 . . . . 128.9(9) no
C46 C45 C53 C56 . . . . -110.2(10) no
C47 C46 C45 C53 . . . . 176.4(8) no
C57 O3 O4 C58 . . . . -8.2(60) no
C57 O4 O3 C58 . . . . 8.2(60) no
C59 C60 C61 C62 . . . . 6.680(2) no
C59 C64 C63 C62 . . . . 1.0119(3) no
C60 C59 C64 C63 . . . . 1.7101(3) no
C60 C61 C62 C63 . . . . -4.3590(6) no
C61 C60 C59 C64 . . . . -5.1226(11) no
C61 C60 C59 C65 . . . . 177.5(11) no
C61 C62 C63 C64 . . . . 0.1301 no
C63 C64 C59 C65 . . . . 179.3(10) no
C66 C69 C67 C68 . . . . -176.0(22) no
C68 C67 C66 C69 . . . . -175.4(25) no
